data_7053331
loop_
_publ_author_name
'Zhang, Na'
'Sun, Zhengang'
'Zhu, Yanyu'
'Zhang, Jing'
'Liu, Lei'
'Huang, Cuiying'
'Lu, Xin'
'Wang, Weinan'
'Tong, Fei'

_publ_section_title
;
 Synthesis, crystal structure and luminescence properties of eight new
 lanthanide carboxyphosphonates with a 3D framework structure
;
_journal_issue 11
_journal_name_full 'New Journal of Chemistry'
_journal_page_first 2429
_journal_paper_doi 10.1039/b9nj00456d
_journal_volume 34
_journal_year 2010
_chemical_formula_sum 'C7 H19 Gd N O9 P'
_chemical_formula_weight 449.45
_chemical_name_systematic
;
?
;
_space_group_IT_number 14
_symmetry_cell_setting monoclinic
_symmetry_space_group_name_Hall '-P 2ybc'
_symmetry_space_group_name_H-M 'P 1 21/c 1'
_atom_sites_solution_hydrogens geom
_atom_sites_solution_primary direct
_atom_sites_solution_secondary difmap
_audit_creation_method SHELXL-97
_cell_angle_alpha 90.00
_cell_angle_beta 96.159(3)
_cell_angle_gamma 90.00
_cell_formula_units_Z 4
_cell_length_a 5.5340(10)
_cell_length_b 13.436(3)
_cell_length_c 20.891(4)
_cell_measurement_reflns_used 725
_cell_measurement_temperature 295(2)
_cell_measurement_theta_max 19.92
_cell_measurement_theta_min 2.48
_cell_volume 1544.4(5)
_computing_cell_refinement 'Bruker SMART'
_computing_data_collection 'Bruker SMART'
_computing_data_reduction 'Bruker SHELXTL'
_computing_molecular_graphics 'Bruker SHELXTL'
_computing_publication_material 'Bruker SHELXTL'
_computing_structure_refinement 'SHELXL-97 (Sheldrick, 1997)'
_computing_structure_solution 'SHELXS-97 (Sheldrick, 1990)'
_diffrn_ambient_temperature 295(2)
_diffrn_measured_fraction_theta_full 0.992
_diffrn_measured_fraction_theta_max 0.992
_diffrn_measurement_device_type 'Smart Apex II CCD'
_diffrn_measurement_method 'omega scans'
_diffrn_radiation_monochromator graphite
_diffrn_radiation_source 'fine-focus sealed tube'
_diffrn_radiation_type MoK\a
_diffrn_radiation_wavelength 0.71073
_diffrn_reflns_av_R_equivalents 0.0929
_diffrn_reflns_av_sigmaI/netI 0.1261
_diffrn_reflns_limit_h_max 7
_diffrn_reflns_limit_h_min -5
_diffrn_reflns_limit_k_max 17
_diffrn_reflns_limit_k_min -17
_diffrn_reflns_limit_l_max 27
_diffrn_reflns_limit_l_min -26
_diffrn_reflns_number 9215
_diffrn_reflns_theta_full 27.50
_diffrn_reflns_theta_max 27.50
_diffrn_reflns_theta_min 1.81
_diffrn_standards_decay_% 0
_diffrn_standards_interval_count 0
_diffrn_standards_interval_time 0
_diffrn_standards_number 0
_exptl_absorpt_coefficient_mu 4.433
_exptl_absorpt_correction_T_max 0.9325
_exptl_absorpt_correction_T_min 0.7615
_exptl_absorpt_correction_type empirical
_exptl_absorpt_process_details sadabs
_exptl_crystal_colour colorless
_exptl_crystal_density_diffrn 1.933
_exptl_crystal_density_method 'not measured'
_exptl_crystal_description block
_exptl_crystal_F_000 876
_exptl_crystal_size_max 0.07
_exptl_crystal_size_mid 0.03
_exptl_crystal_size_min 0.02
_refine_diff_density_max 2.920
_refine_diff_density_min -1.255
_refine_diff_density_rms 0.312
_refine_ls_extinction_method none
_refine_ls_goodness_of_fit_ref 1.041
_refine_ls_hydrogen_treatment constr
_refine_ls_matrix_type full
_refine_ls_number_parameters 172
_refine_ls_number_reflns 3517
_refine_ls_number_restraints 6
_refine_ls_restrained_S_all 1.040
_refine_ls_R_factor_all 0.1095
_refine_ls_R_factor_gt 0.0621
_refine_ls_shift/su_max 0.000
_refine_ls_shift/su_mean 0.000
_refine_ls_structure_factor_coef Fsqd
_refine_ls_weighting_details 'calc w=1/[\s^2^(Fo^2^)+(0.0739P)^2^+2.2718P] where P=(Fo^2^+2Fc^2^)/3'
_refine_ls_weighting_scheme calc
_refine_ls_wR_factor_gt 0.1460
_refine_ls_wR_factor_ref 0.1717
_reflns_number_gt 2224
_reflns_number_total 3517
_reflns_threshold_expression >2sigma(I)
_cod_data_source_file b9nj00456d.txt
_cod_data_source_block szg110
_cod_depositor_comments
;
The following automatic conversions were performed:

'_symmetry_cell_setting' value 'Monoclinic' changed to 'monoclinic'
according to /home/saulius/struct/CIF-dictionaries/cif_core.dic
dictionary named 'cif_core.dic' version 2.4.2 from 2011-04-26.

Automatic conversion script
Id: cif_fix_values 1891 2012-01-12 08:04:46Z andrius 
;
_cod_original_sg_symbol_H-M P21/c
_cod_database_code 7053331

loop_
_symmetry_equiv_pos_as_xyz
'x, y, z'
'-x, y+1/2, -z+1/2'
'-x, -y, -z'
'x, -y-1/2, z-1/2'

loop_
_atom_site_label
_atom_site_type_symbol
_atom_site_fract_x
_atom_site_fract_y
_atom_site_fract_z
_atom_site_U_iso_or_equiv
_atom_site_adp_type
_atom_site_occupancy
_atom_site_symmetry_multiplicity
_atom_site_calc_flag
_atom_site_refinement_flags
Gd1 Gd 0.37376(11) 0.86835(4) 1.02769(3) 0.01656(19) Uani 1 1 d .
P1 P 0.0864(6) 0.9777(2) 0.91355(14) 0.0158(6) Uani 1 1 d .
O1 O 0.3179(15) 1.0187(6) 0.9544(4) 0.0209(18) Uani 1 1 d .
O2 O 0.0408(14) 0.8776(6) 0.9427(3) 0.0182(17) Uani 1 1 d .
O3 O -0.1273(15) 1.0464(6) 0.9097(4) 0.0233(19) Uani 1 1 d .
O4 O -0.2976(17) 0.7522(7) 0.5669(4) 0.030(2) Uani 1 1 d .
O5 O -0.4981(17) 0.6831(7) 0.6403(4) 0.033(2) Uani 1 1 d .
O6 O 0.5744(15) 0.8167(6) 0.9356(4) 0.027(2) Uani 1 1 d .
H6C H 0.6308 0.7584 0.9425 0.041 Uiso 1 1 d R
H6D H 0.4745 0.8162 0.9024 0.041 Uiso 1 1 d R
O7 O 0.1489(17) 0.7174(6) 1.0342(4) 0.035(2) Uani 1 1 d .
H7A H 0.2142 0.6817 1.0644 0.052 Uiso 1 1 d R
H7B H 0.0053 0.7311 1.0408 0.052 Uiso 1 1 d R
O1W O 0.488(2) 0.6272(9) 0.8706(5) 0.080(5) Uani 1 1 d .
H1WA H 0.5907 0.5851 0.8868 0.120 Uiso 1 1 d R
H1WB H 0.3564 0.5976 0.8588 0.120 Uiso 1 1 d R
O2W O 0.333(2) 0.5760(8) 0.7413(5) 0.057(3) Uani 1 1 d .
H2WA H 0.2341 0.6025 0.7129 0.085 Uiso 1 1 d R
H2WB H 0.4721 0.5744 0.7285 0.085 Uiso 1 1 d R
N1 N -0.0021(19) 0.9201(7) 0.7835(4) 0.022(2) Uani 1 1 d .
C1 C 0.179(2) 0.9618(9) 0.8333(5) 0.021(3) Uani 1 1 d .
H1A H 0.2293 1.0262 0.8185 0.025 Uiso 1 1 calc R
H1B H 0.3209 0.9189 0.8367 0.025 Uiso 1 1 calc R
C2 C 0.076(3) 0.9344(11) 0.7196(5) 0.030(3) Uani 1 1 d .
H2A H 0.2337 0.9034 0.7182 0.036 Uiso 1 1 calc R
H2B H 0.0941 1.0051 0.7118 0.036 Uiso 1 1 calc R
C3 C -0.098(3) 0.8917(10) 0.6682(6) 0.031(3) Uani 1 1 d .
H3B H -0.0363 0.9019 0.6269 0.037 Uiso 1 1 calc R
H3A H -0.2515 0.9268 0.6673 0.037 Uiso 1 1 calc R
C4 C -0.142(2) 0.7805(8) 0.6773(5) 0.022(3) Uani 1 1 d .
H4A H 0.0132 0.7465 0.6752 0.027 Uiso 1 1 calc R
C5 C -0.211(3) 0.7666(10) 0.7443(6) 0.034(3) Uani 1 1 d .
H5A H -0.2269 0.6960 0.7526 0.040 Uiso 1 1 calc R
H5B H -0.3684 0.7973 0.7472 0.040 Uiso 1 1 calc R
C6 C -0.026(3) 0.8117(10) 0.7959(6) 0.032(3) Uani 1 1 d U
H6B H -0.0790 0.8014 0.8382 0.038 Uiso 1 1 calc R
H6A H 0.1305 0.7793 0.7950 0.038 Uiso 1 1 calc R
C7 C -0.322(2) 0.7360(9) 0.6253(6) 0.022(3) Uani 1 1 d .

loop_
_atom_site_aniso_label
_atom_site_aniso_U_11
_atom_site_aniso_U_22
_atom_site_aniso_U_33
_atom_site_aniso_U_23
_atom_site_aniso_U_13
_atom_site_aniso_U_12
Gd1 0.0163(3) 0.0184(3) 0.0144(3) 0.0007(3) -0.0011(2) 0.0003(3)
P1 0.0155(16) 0.0197(15) 0.0118(14) -0.0015(12) -0.0008(12) -0.0020(12)
O1 0.026(5) 0.022(4) 0.013(4) 0.002(3) -0.005(4) -0.008(4)
O2 0.010(4) 0.030(5) 0.013(4) 0.000(4) -0.002(3) -0.007(3)
O3 0.016(4) 0.030(5) 0.022(4) -0.004(4) -0.004(4) 0.006(4)
O4 0.039(6) 0.044(6) 0.005(4) -0.003(4) -0.006(4) -0.004(4)
O5 0.047(6) 0.033(5) 0.017(4) -0.003(4) 0.000(4) -0.019(5)
O6 0.027(5) 0.034(5) 0.021(4) -0.003(4) 0.002(4) 0.009(4)
O7 0.038(6) 0.017(5) 0.048(6) 0.006(4) 0.003(5) -0.006(4)
O1W 0.089(10) 0.098(10) 0.056(7) -0.060(7) 0.017(7) -0.058(8)
O2W 0.061(8) 0.077(9) 0.032(6) 0.014(6) 0.008(6) -0.004(7)
N1 0.028(6) 0.029(6) 0.009(4) -0.011(4) 0.002(4) -0.008(5)
C1 0.018(7) 0.024(7) 0.021(6) 0.000(5) 0.002(5) -0.004(5)
C2 0.038(8) 0.047(9) 0.005(5) 0.000(5) 0.005(6) -0.009(7)
C3 0.035(8) 0.042(9) 0.012(5) 0.001(6) -0.006(6) -0.017(6)
C4 0.036(8) 0.013(6) 0.020(6) -0.005(5) 0.007(6) 0.001(5)
C5 0.044(9) 0.032(8) 0.025(7) -0.002(6) 0.005(7) -0.017(7)
C6 0.032(3) 0.032(3) 0.031(3) -0.0001(10) 0.0033(11) -0.0003(10)
C7 0.020(7) 0.019(6) 0.024(6) -0.011(5) -0.002(5) -0.004(5)

loop_
_atom_type_symbol
_atom_type_description
_atom_type_scat_dispersion_real
_atom_type_scat_dispersion_imag
_atom_type_scat_source
C C 0.0033 0.0016 'International Tables Vol C Tables 4.2.6.8 and 6.1.1.4'
H H 0.0000 0.0000 'International Tables Vol C Tables 4.2.6.8 and 6.1.1.4'
N N 0.0061 0.0033 'International Tables Vol C Tables 4.2.6.8 and 6.1.1.4'
O O 0.0106 0.0060 'International Tables Vol C Tables 4.2.6.8 and 6.1.1.4'
P P 0.1023 0.0942 'International Tables Vol C Tables 4.2.6.8 and 6.1.1.4'
Gd Gd -0.1653 3.9035 'International Tables Vol C Tables 4.2.6.8 and 6.1.1.4'

loop_
_geom_angle_atom_site_label_1
_geom_angle_atom_site_label_2
_geom_angle_atom_site_label_3
_geom_angle
_geom_angle_site_symmetry_1
_geom_angle_site_symmetry_3
O1 Gd1 O3 93.1(3) 3_677 3_577
O1 Gd1 O7 159.8(3) 3_677 .
O3 Gd1 O7 92.7(3) 3_577 .
O1 Gd1 O2 125.6(3) 3_677 .
O3 Gd1 O2 86.6(3) 3_577 .
O7 Gd1 O2 74.1(3) . .
O1 Gd1 O6 85.6(3) 3_677 .
O3 Gd1 O6 161.2(3) 3_577 .
O7 Gd1 O6 95.0(3) . .
O2 Gd1 O6 79.0(3) . .
O1 Gd1 O5 84.1(3) 3_677 4_676
O3 Gd1 O5 74.1(3) 3_577 4_676
O7 Gd1 O5 78.9(3) . 4_676
O2 Gd1 O5 145.8(3) . 4_676
O6 Gd1 O5 124.3(3) . 4_676
O1 Gd1 O4 82.7(3) 3_677 4_676
O3 Gd1 O4 126.2(3) 3_577 4_676
O7 Gd1 O4 78.3(3) . 4_676
O2 Gd1 O4 137.8(3) . 4_676
O6 Gd1 O4 72.3(3) . 4_676
O5 Gd1 O4 52.2(3) 4_676 4_676
O1 Gd1 O1 67.0(3) 3_677 .
O3 Gd1 O1 84.5(3) 3_577 .
O7 Gd1 O1 132.9(3) . .
O2 Gd1 O1 58.8(3) . .
O6 Gd1 O1 77.6(3) . .
O5 Gd1 O1 143.0(3) 4_676 .
O4 Gd1 O1 138.6(3) 4_676 .
O1 Gd1 C7 80.6(3) 3_677 4_676
O3 Gd1 C7 100.3(3) 3_577 4_676
O7 Gd1 C7 79.3(3) . 4_676
O2 Gd1 C7 152.8(3) . 4_676
O6 Gd1 C7 98.0(3) . 4_676
O5 Gd1 C7 26.3(3) 4_676 4_676
O4 Gd1 C7 26.0(3) 4_676 4_676
O1 Gd1 C7 147.5(3) . 4_676
O1 Gd1 P1 97.1(2) 3_677 .
O3 Gd1 P1 85.1(2) 3_577 .
O7 Gd1 P1 102.7(2) . .
O2 Gd1 P1 28.61(19) . .
O6 Gd1 P1 76.5(2) . .
O5 Gd1 P1 159.2(2) 4_676 .
O4 Gd1 P1 148.69(19) 4_676 .
O1 Gd1 P1 30.20(18) . .
C7 Gd1 P1 174.2(3) 4_676 .
O1 Gd1 Gd1 35.48(19) 3_677 3_677
O3 Gd1 Gd1 88.3(2) 3_577 3_677
O7 Gd1 Gd1 164.2(2) . 3_677
O2 Gd1 Gd1 90.26(18) . 3_677
O6 Gd1 Gd1 79.7(2) . 3_677
O5 Gd1 Gd1 116.4(2) 4_676 3_677
O4 Gd1 Gd1 113.6(2) 4_676 3_677
O1 Gd1 Gd1 31.55(18) . 3_677
C7 Gd1 Gd1 116.0(3) 4_676 3_677
P1 Gd1 Gd1 61.68(6) . 3_677
O3 P1 O2 114.0(5) . .
O3 P1 O1 114.2(5) . .
O2 P1 O1 104.9(4) . .
O3 P1 C1 108.8(5) . .
O2 P1 C1 110.0(5) . .
O1 P1 C1 104.4(5) . .
O3 P1 Gd1 132.3(4) . .
O2 P1 Gd1 50.2(3) . .
O1 P1 Gd1 54.7(3) . .
C1 P1 Gd1 118.8(4) . .
P1 O1 Gd1 151.5(5) . 3_677
P1 O1 Gd1 95.1(4) . .
Gd1 O1 Gd1 113.0(3) 3_677 .
P1 O2 Gd1 101.2(4) . .
P1 O3 Gd1 142.4(5) . 3_577
C7 O4 Gd1 93.2(7) . 4_475
C7 O5 Gd1 94.1(7) . 4_475
Gd1 O6 H6C 108.7 . .
Gd1 O6 H6D 110.0 . .
H6C O6 H6D 109.3 . .
Gd1 O7 H7A 109.9 . .
Gd1 O7 H7B 109.3 . .
H7A O7 H7B 109.7 . .
H1WA O1W H1WB 108.9 . .
H2WA O2W H2WB 109.6 . .
C2 N1 C1 110.4(9) . .
C2 N1 C6 109.2(9) . .
C1 N1 C6 108.3(9) . .
N1 C1 P1 117.2(8) . .
N1 C1 H1A 108.0 . .
P1 C1 H1A 108.0 . .
N1 C1 H1B 108.0 . .
P1 C1 H1B 108.0 . .
H1A C1 H1B 107.2 . .
N1 C2 C3 112.3(11) . .
N1 C2 H2A 109.2 . .
C3 C2 H2A 109.2 . .
N1 C2 H2B 109.2 . .
C3 C2 H2B 109.2 . .
H2A C2 H2B 107.9 . .
C2 C3 C4 112.9(11) . .
C2 C3 H3B 109.0 . .
C4 C3 H3B 109.0 . .
C2 C3 H3A 109.0 . .
C4 C3 H3A 109.0 . .
H3B C3 H3A 107.8 . .
C5 C4 C7 114.1(11) . .
C5 C4 C3 107.3(10) . .
C7 C4 C3 113.5(10) . .
C5 C4 H4A 107.2 . .
C7 C4 H4A 107.2 . .
C3 C4 H4A 107.2 . .
C4 C5 C6 113.0(11) . .
C4 C5 H5A 109.0 . .
C6 C5 H5A 109.0 . .
C4 C5 H5B 109.0 . .
C6 C5 H5B 109.0 . .
H5A C5 H5B 107.8 . .
N1 C6 C5 109.1(10) . .
N1 C6 H6B 109.9 . .
C5 C6 H6B 109.9 . .
N1 C6 H6A 109.9 . .
C5 C6 H6A 109.9 . .
H6B C6 H6A 108.3 . .
O4 C7 O5 119.8(11) . .
O4 C7 C4 119.8(11) . .
O5 C7 C4 120.4(11) . .
O4 C7 Gd1 60.7(6) . 4_475
O5 C7 Gd1 59.6(6) . 4_475
C4 C7 Gd1 173.4(8) . 4_475

loop_
_geom_bond_atom_site_label_1
_geom_bond_atom_site_label_2
_geom_bond_distance
_geom_bond_site_symmetry_2
Gd1 O1 2.284(8) 3_677
Gd1 O3 2.296(8) 3_577
Gd1 O7 2.391(8) .
Gd1 O2 2.422(7) .
Gd1 O6 2.423(8) .
Gd1 O5 2.481(8) 4_676
Gd1 O4 2.506(9) 4_676
Gd1 O1 2.534(8) .
Gd1 C7 2.868(11) 4_676
Gd1 P1 3.092(3) .
Gd1 Gd1 4.0191(13) 3_677
P1 O3 1.495(8) .
P1 O2 1.509(8) .
P1 O1 1.562(8) .
P1 C1 1.818(12) .
O1 Gd1 2.284(8) 3_677
O3 Gd1 2.296(8) 3_577
O4 C7 1.261(14) .
O4 Gd1 2.506(9) 4_475
O5 C7 1.273(14) .
O5 Gd1 2.481(8) 4_475
O6 H6C 0.8494 .
O6 H6D 0.8401 .
O7 H7A 0.8433 .
O7 H7B 0.8422 .
O1W H1WA 0.8454 .
O1W H1WB 0.8436 .
O2W H2WA 0.8422 .
O2W H2WB 0.8416 .
N1 C2 1.458(14) .
N1 C1 1.477(14) .
N1 C6 1.488(16) .
C1 H1A 0.9700 .
C1 H1B 0.9700 .
C2 C3 1.481(16) .
C2 H2A 0.9700 .
C2 H2B 0.9700 .
C3 C4 1.530(16) .
C3 H3B 0.9700 .
C3 H3A 0.9700 .
C4 C5 1.501(16) .
C4 C7 1.513(16) .
C4 H4A 0.9800 .
C5 C6 1.532(18) .
C5 H5A 0.9700 .
C5 H5B 0.9700 .
C6 H6B 0.9700 .
C6 H6A 0.9700 .
C7 Gd1 2.868(11) 4_475
